data_7715802
loop_
_publ_author_name
'Flichot, Hadrien'
'Sickinger, Annika'
'Brom, Jules'
'Lefeuvre, Bertrand'
'Dorcet, Vincent'
'Guizouarn, Thierry'
'Cador, Olivier'
'Le Guennic, Boris'
'Micouin, Laurent'
'Maury, Olivier'
'Benedetti, Erica'
'Pointillart, Fabrice'

_publ_section_title
;
 Magneto-structural correlation in lanthanide luminescent
 [2.2]paracyclophane-based single-molecule magnets.
;
_journal_issue 19
_journal_name_full 'Dalton transactions (Cambridge, England : 2003)'
_journal_page_first 8191
_journal_page_last 8201
_journal_paper_doi 10.1039/d4dt00536h
_journal_volume 53
_journal_year 2024
_chemical_compound_source 'synthesis as described'
_chemical_formula_moiety 'C58 H38 F18 O8 P2 Yb'
_chemical_formula_sum 'C58 H38 F18 O8 P2 Yb'
_chemical_formula_weight 1439.86
_space_group_crystal_system tetragonal
_space_group_IT_number 142
_space_group_name_Hall '-I 4bd 2c'
_space_group_name_H-M_alt 'I 41/a c d :2'
_atom_sites_solution_hydrogens geom
_atom_sites_solution_primary dual
_atom_sites_solution_secondary difmap
_audit_update_record
;
2023-09-26 deposited with the CCDC.	2024-04-22 downloaded from the CCDC.
;
_cell_angle_alpha 90
_cell_angle_beta 90
_cell_angle_gamma 90
_cell_formula_units_Z 16
_cell_length_a 29.5507(6)
_cell_length_b 29.5507
_cell_length_c 26.1095(6)
_cell_measurement_reflns_used 9882
_cell_measurement_temperature 150(2)
_cell_measurement_theta_max 27.4734
_cell_measurement_theta_min 2.6047
_cell_measurement_wavelength 0.710730
_cell_volume 22800.0(7)
_computing_cell_refinement 'APEX3 (Bruker, 2015)'
_computing_data_collection 'Bruker APEX3 (Bruker, 2015)'
_computing_data_reduction 'SAINT (Bruker, 2014)'
_computing_molecular_graphics
;
   'SXGRAPH (L. Farrugia, 1999), Mercury (CSD, 2020)'
;
_computing_publication_material 'CRYSCALC (T. Roisnel, local program, 2020)'
_computing_structure_refinement 'SHELXL-2018_3 (Sheldrick, 2018)'
_computing_structure_solution 'SHELXT 2018_2 (Sheldrick, 2018)'
_diffrn_ambient_temperature 150(2)
_diffrn_detector CMOS-PHOTON70
_diffrn_detector_area_resol_mean 10.4167
_diffrn_measured_fraction_theta_full 0.999
_diffrn_measured_fraction_theta_max 0.999
_diffrn_measurement_device_type 'D8 VENTURE Bruker AXS'
_diffrn_measurement_method 'rotation images'
_diffrn_orient_matrix_UB_11 0.0008188
_diffrn_orient_matrix_UB_12 -0.0334434
_diffrn_orient_matrix_UB_13 -0.0057732
_diffrn_orient_matrix_UB_21 -0.0176191
_diffrn_orient_matrix_UB_22 -0.0047773
_diffrn_orient_matrix_UB_23 0.0322493
_diffrn_orient_matrix_UB_31 -0.0288799
_diffrn_orient_matrix_UB_32 0.0019664
_diffrn_orient_matrix_UB_33 -0.0198384
_diffrn_radiation_monochromator 'multilayer monochromator'
_diffrn_radiation_probe x-ray
_diffrn_radiation_source 'Incoatec microfocus sealed tube'
_diffrn_radiation_type MoK\a
_diffrn_radiation_wavelength 0.71073
_diffrn_reflns_av_R_equivalents 0.0401
_diffrn_reflns_av_unetI/netI 0.0250
_diffrn_reflns_limit_h_max 36
_diffrn_reflns_limit_h_min -31
_diffrn_reflns_limit_k_max 38
_diffrn_reflns_limit_k_min -34
_diffrn_reflns_limit_l_max 33
_diffrn_reflns_limit_l_min -33
_diffrn_reflns_number 51639
_diffrn_reflns_theta_full 25.242
_diffrn_reflns_theta_max 27.487
_diffrn_reflns_theta_min 1.839
_diffrn_source_current 1.00
_diffrn_source_power 50.0
_diffrn_source_voltage 50.00
_exptl_absorpt_coefficient_mu 1.810
_exptl_absorpt_correction_T_max 0.722
_exptl_absorpt_correction_T_min 0.635
_exptl_absorpt_correction_type multi-scan
_exptl_absorpt_process_details
;
  [Sheldrick, G.M. (2014). SADABS Bruker AXS Inc., Madison, Wisconsin, USA]
;
_exptl_crystal_colour colourless
_exptl_crystal_density_diffrn 1.678
_exptl_crystal_description prism
_exptl_crystal_F_000 11392
_exptl_crystal_size_max 0.350
_exptl_crystal_size_mid 0.300
_exptl_crystal_size_min 0.180
_refine_diff_density_max 1.278
_refine_diff_density_min -1.517
_refine_diff_density_rms 0.150
_refine_ls_extinction_method none
_refine_ls_goodness_of_fit_ref 1.087
_refine_ls_hydrogen_treatment constr
_refine_ls_matrix_type full
_refine_ls_number_parameters 435
_refine_ls_number_reflns 6534
_refine_ls_number_restraints 276
_refine_ls_restrained_S_all 1.087
_refine_ls_R_factor_all 0.0813
_refine_ls_R_factor_gt 0.0710
_refine_ls_shift/su_max 0.001
_refine_ls_shift/su_mean 0.000
_refine_ls_structure_factor_coef Fsqd
_refine_ls_weighting_details 'w=1/[\s^2^(Fo^2^)+(0.0825P)^2^+480.0183P] where P=(Fo^2^+2Fc^2^)/3'
_refine_ls_weighting_scheme calc
_refine_ls_wR_factor_gt 0.1982
_refine_ls_wR_factor_ref 0.2057
_reflns_number_gt 5551
_reflns_number_total 6534
_reflns_threshold_expression >2sigma(I)
_cod_data_source_file d4dt00536h2.cif
_cod_data_source_block HF04
_cod_depositor_comments 'Adding full bibliography for 7715801--7715805.cif.'
_cod_original_cell_volume 22800.0(11)
_cod_original_sg_symbol_H-M 'I 41/a c d'
_cod_database_code 7715802

loop_
_space_group_symop_operation_xyz
'x, y, z'
'-x+1/2, -y, z+1/2'
'-y+1/4, x+3/4, z+1/4'
'y+1/4, -x+1/4, z+3/4'
'-x+1/2, y, -z'
'x, -y, -z+1/2'
'y+1/4, x+3/4, -z+3/4'
'-y+1/4, -x+1/4, -z+1/4'
'x+1/2, y+1/2, z+1/2'
'-x+1, -y+1/2, z+1'
'-y+3/4, x+5/4, z+3/4'
'y+3/4, -x+3/4, z+5/4'
'-x+1, y+1/2, -z+1/2'
'x+1/2, -y+1/2, -z+1'
'y+3/4, x+5/4, -z+5/4'
'-y+3/4, -x+3/4, -z+3/4'
'-x, -y, -z'
'x-1/2, y, -z-1/2'
'y-1/4, -x-3/4, -z-1/4'
'-y-1/4, x-1/4, -z-3/4'
'x-1/2, -y, z'
'-x, y, z-1/2'
'-y-1/4, -x-3/4, z-3/4'
'y-1/4, x-1/4, z-1/4'
'-x+1/2, -y+1/2, -z+1/2'
'x, y+1/2, -z'
'y+1/4, -x-1/4, -z+1/4'
'-y+1/4, x+1/4, -z-1/4'
'x, -y+1/2, z+1/2'
'-x+1/2, y+1/2, z'
'-y+1/4, -x-1/4, z-1/4'
'y+1/4, x+1/4, z+1/4'

loop_
_atom_site_label
_atom_site_type_symbol
_atom_site_fract_x
_atom_site_fract_y
_atom_site_fract_z
_atom_site_U_iso_or_equiv
_atom_site_adp_type
_atom_site_occupancy
_atom_site_site_symmetry_order
_atom_site_calc_flag
_atom_site_refinement_flags_posn
_atom_site_refinement_flags_adp
_atom_site_refinement_flags_occupancy
_atom_site_disorder_assembly
_atom_site_disorder_group
Yb1 Yb 0.49516(2) 0.500000 0.250000 0.02637(16) Uani 1 2 d S T P . .
P1 P 0.58412(6) 0.56171(6) 0.31725(6) 0.0260(3) Uani 1 1 d . . . . .
O1 O 0.5206(5) 0.5443(10) 0.1793(13) 0.024(3) Uani 0.5 1 d . U P A -1
O2 O 0.4339(9) 0.5003(9) 0.1967(11) 0.0250(16) Uani 0.5 1 d . U P A -1
O3 O 0.4693(8) 0.5747(6) 0.2536(6) 0.028(2) Uani 0.5 1 d . U P A -1
O4 O 0.4390(9) 0.5037(9) 0.3093(11) 0.0250(16) Uani 0.5 1 d . U P A -1
O5 O 0.4602(7) 0.4281(6) 0.2495(6) 0.028(2) Uani 0.5 1 d . U P A -1
O6 O 0.5189(5) 0.4631(10) 0.3262(13) 0.024(3) Uani 0.5 1 d . U P A -1
F1 F 0.5055(4) 0.6240(4) 0.0869(4) 0.0651(13) Uani 0.5 1 d D . P A -1
F2 F 0.5454(4) 0.5655(3) 0.0717(4) 0.0651(13) Uani 0.5 1 d D . P A -1
F3 F 0.5622(4) 0.6085(4) 0.1346(4) 0.0651(13) Uani 0.5 1 d D . P A -1
C1 C 0.5277(4) 0.5902(4) 0.1093(4) 0.042(5) Uani 0.5 1 d D U P A -1
C2 C 0.4994(4) 0.5585(6) 0.1434(5) 0.035(3) Uani 0.5 1 d D U P A -1
C3 C 0.4528(4) 0.5538(5) 0.1314(5) 0.037(3) Uani 0.5 1 d D U P A -1
H3 H 0.440203 0.572326 0.105270 0.045 Uiso 0.5 1 calc R U P A -1
C4 C 0.4255(4) 0.5235(5) 0.1561(5) 0.045(3) Uani 0.5 1 d D U P A -1
C5 C 0.3770(4) 0.5153(3) 0.1373(4) 0.087(3) Uani 1 1 d D U . A -1
F4 F 0.3659(4) 0.5404(4) 0.0968(4) 0.0880(19) Uani 0.5 1 d D . P A -1
F5 F 0.3734(4) 0.4712(4) 0.1239(5) 0.0880(19) Uani 0.5 1 d D . P A -1
F6 F 0.3470(5) 0.5228(5) 0.1750(5) 0.0880(19) Uani 0.5 1 d D . P A -1
F7 F 0.3834(4) 0.6372(6) 0.2071(5) 0.102(2) Uani 0.5 1 d D . P A -1
F8 F 0.4094(5) 0.6612(5) 0.2772(5) 0.102(2) Uani 0.5 1 d D . P A -1
F9 F 0.4528(4) 0.6544(5) 0.2131(5) 0.102(2) Uani 0.5 1 d D . P A -1
C6 C 0.4189(4) 0.6360(4) 0.2374(5) 0.065(2) Uani 0.5 1 d D U P A -1
C7 C 0.4306(4) 0.5881(4) 0.2579(4) 0.072(2) Uani 1 1 d D U . A -1
C8 C 0.3936(4) 0.5663(4) 0.2842(5) 0.087(3) Uani 1 1 d D U . A -1
H8 H 0.364861 0.580653 0.285819 0.105 Uiso 1 1 calc R U . A -1
C9 C 0.4000(5) 0.5244(6) 0.3072(7) 0.056(3) Uani 0.5 1 d D U P A -1
C10 C 0.3614(4) 0.5028(4) 0.3378(4) 0.057(4) Uani 0.5 1 d D U P A -1
F10 F 0.3232(4) 0.5267(4) 0.3360(5) 0.0880(19) Uani 0.5 1 d D . P A -1
F11 F 0.3730(5) 0.4979(5) 0.3877(5) 0.0880(19) Uani 0.5 1 d D . P A -1
F12 F 0.3529(5) 0.4609(4) 0.3195(5) 0.0880(19) Uani 0.5 1 d D . P A -1
F13 F 0.3841(4) 0.3804(5) 0.2379(6) 0.102(2) Uani 0.5 1 d D . P A -1
F14 F 0.4372(5) 0.3339(5) 0.2277(5) 0.102(2) Uani 0.5 1 d D . P A -1
F15 F 0.4028(5) 0.3378(5) 0.2989(5) 0.102(2) Uani 0.5 1 d D . P A -1
C11 C 0.4194(4) 0.3619(4) 0.2611(5) 0.065(2) Uani 0.5 1 d D U P A -1
C12 C 0.4540(7) 0.3965(6) 0.2805(7) 0.072(2) Uani 0.5 1 d D U P A -1
C13 C 0.4732(5) 0.3924(5) 0.3297(5) 0.043(3) Uani 0.5 1 d D U P A -1
H13 H 0.463257 0.369190 0.352284 0.052 Uiso 0.5 1 calc R U P A -1
C14 C 0.5064(5) 0.4223(5) 0.3449(5) 0.034(3) Uani 0.5 1 d D U P A -1
C15 C 0.5313(4) 0.4099(4) 0.3944(4) 0.034(4) Uani 0.5 1 d D U P A -1
F16 F 0.5069(4) 0.3851(4) 0.4269(4) 0.0651(13) Uani 0.5 1 d D . P A -1
F17 F 0.5446(4) 0.4464(3) 0.4204(4) 0.0651(13) Uani 0.5 1 d D . P A -1
F18 F 0.5689(4) 0.3868(4) 0.3840(4) 0.0651(13) Uani 0.5 1 d D . P A -1
O7 O 0.54872(16) 0.54240(17) 0.2823(2) 0.0369(11) Uani 1 1 d . . . . .
C21 C 0.5852(2) 0.6219(2) 0.3101(3) 0.0351(15) Uani 1 1 d . . . . .
C22 C 0.5670(3) 0.6408(3) 0.2663(4) 0.054(2) Uani 1 1 d . . . . .
H22 H 0.555442 0.621685 0.240101 0.065 Uiso 1 1 calc R U . . .
C23 C 0.5656(4) 0.6876(4) 0.2601(5) 0.079(3) Uani 1 1 d . . . . .
H23 H 0.553407 0.700570 0.229826 0.095 Uiso 1 1 calc R U . . .
C24 C 0.5823(5) 0.7147(4) 0.2986(6) 0.094(4) Uani 1 1 d . . . . .
H24 H 0.581151 0.746679 0.294882 0.113 Uiso 1 1 calc R U . . .
C25 C 0.6007(4) 0.6962(3) 0.3427(5) 0.079(3) Uani 1 1 d . . . . .
H25 H 0.612343 0.715438 0.368768 0.095 Uiso 1 1 calc R U . . .
C26 C 0.6022(3) 0.6497(3) 0.3487(3) 0.050(2) Uani 1 1 d . . . . .
H26 H 0.614736 0.636812 0.378828 0.060 Uiso 1 1 calc R U . . .
C27 C 0.5702(3) 0.5519(2) 0.3832(3) 0.0327(14) Uani 1 1 d . . . . .
C28 C 0.5245(3) 0.5535(3) 0.3975(4) 0.051(2) Uani 1 1 d . . . . .
H28 H 0.501711 0.557421 0.372220 0.061 Uiso 1 1 calc R U . . .
C29 C 0.5125(5) 0.5493(3) 0.4483(4) 0.072(3) Uani 1 1 d . . . . .
H29 H 0.481525 0.549957 0.457814 0.086 Uiso 1 1 calc R U . . .
C30 C 0.5448(6) 0.5442(3) 0.4846(4) 0.081(4) Uani 1 1 d . . . . .
H30 H 0.536042 0.541714 0.519527 0.098 Uiso 1 1 calc R U . . .
C31 C 0.5896(5) 0.5425(3) 0.4721(3) 0.065(3) Uani 1 1 d . . . . .
H31 H 0.611790 0.538765 0.498067 0.078 Uiso 1 1 calc R U . . .
C32 C 0.6028(3) 0.5464(2) 0.4206(3) 0.0433(18) Uani 1 1 d . . . . .
H32 H 0.633891 0.545242 0.411590 0.052 Uiso 1 1 calc R U . . .
C33 C 0.6382(2) 0.5350(2) 0.3085(2) 0.0266(13) Uani 1 1 d . . . . .
C34 C 0.6362(2) 0.4879(2) 0.3139(2) 0.0267(13) Uani 1 1 d . . . . .
H34 H 0.607841 0.474131 0.320851 0.032 Uiso 1 1 calc R U . . .
C35 C 0.6741(2) 0.4608(2) 0.3093(2) 0.0314(14) Uani 1 1 d . . . . .
C36 C 0.7161(2) 0.4833(3) 0.3107(3) 0.0380(16) Uani 1 1 d . . . . .
H36 H 0.743101 0.466615 0.316712 0.046 Uiso 1 1 calc R U . . .
C37 C 0.7181(2) 0.5292(3) 0.3035(2) 0.0353(16) Uani 1 1 d . . . . .
H37 H 0.746850 0.543648 0.303963 0.042 Uiso 1 1 calc R U . . .
C38 C 0.6796(2) 0.5554(2) 0.2956(2) 0.0324(14) Uani 1 1 d . . . . .
C39 C 0.6842(2) 0.5979(3) 0.2627(3) 0.0377(16) Uani 1 1 d . . . . .
H39A H 0.715819 0.608741 0.264131 0.045 Uiso 1 1 calc R U . . .
H39B H 0.664480 0.621956 0.276845 0.045 Uiso 1 1 calc R U . . .
C40 C 0.6706(2) 0.4114(2) 0.2951(2) 0.0339(15) Uani 1 1 d . . . . .
H40A H 0.639123 0.401081 0.300738 0.041 Uiso 1 1 calc R U . . .
H40B H 0.690589 0.393568 0.317766 0.041 Uiso 1 1 calc R U . . .

loop_
_atom_site_aniso_label
_atom_site_aniso_U_11
_atom_site_aniso_U_22
_atom_site_aniso_U_33
_atom_site_aniso_U_23
_atom_site_aniso_U_13
_atom_site_aniso_U_12
Yb1 0.0162(2) 0.0321(2) 0.0308(2) -0.00589(15) 0.000 0.000
P1 0.0271(8) 0.0275(8) 0.0235(7) -0.0005(6) -0.0008(6) -0.0057(6)
O1 0.022(2) 0.025(7) 0.026(5) -0.010(5) 0.004(4) 0.001(4)
O2 0.021(4) 0.037(4) 0.017(5) -0.005(4) -0.003(4) 0.000(4)
O3 0.017(7) 0.035(3) 0.033(3) -0.006(2) -0.005(3) -0.006(3)
O4 0.021(4) 0.037(4) 0.017(5) -0.005(4) -0.003(4) 0.000(4)
O5 0.017(7) 0.035(3) 0.033(3) -0.006(2) -0.005(3) -0.006(3)
O6 0.022(2) 0.025(7) 0.026(5) -0.010(5) 0.004(4) 0.001(4)
F1 0.086(3) 0.069(3) 0.041(3) 0.012(2) -0.007(2) -0.009(3)
F2 0.086(3) 0.069(3) 0.041(3) 0.012(2) -0.007(2) -0.009(3)
F3 0.086(3) 0.069(3) 0.041(3) 0.012(2) -0.007(2) -0.009(3)
C1 0.045(9) 0.051(10) 0.028(8) 0.007(8) -0.004(8) 0.003(8)
C2 0.033(6) 0.048(7) 0.024(5) 0.003(5) 0.003(5) 0.003(5)
C3 0.033(6) 0.051(6) 0.028(5) 0.000(5) -0.001(5) 0.001(5)
C4 0.040(6) 0.056(7) 0.039(6) -0.014(5) -0.003(5) -0.003(6)
C5 0.089(8) 0.095(8) 0.078(7) -0.017(6) -0.005(6) -0.009(6)
F4 0.060(3) 0.108(6) 0.096(4) -0.002(4) -0.006(3) 0.004(3)
F5 0.060(3) 0.108(6) 0.096(4) -0.002(4) -0.006(3) 0.004(3)
F6 0.060(3) 0.108(6) 0.096(4) -0.002(4) -0.006(3) 0.004(3)
F7 0.093(5) 0.106(5) 0.106(4) 0.006(4) -0.004(3) -0.038(4)
F8 0.093(5) 0.106(5) 0.106(4) 0.006(4) -0.004(3) -0.038(4)
F9 0.093(5) 0.106(5) 0.106(4) 0.006(4) -0.004(3) -0.038(4)
C6 0.076(6) 0.061(5) 0.058(5) 0.000(4) -0.004(8) -0.011(8)
C7 0.073(5) 0.074(5) 0.069(4) 0.000(4) -0.003(4) -0.010(5)
C8 0.072(6) 0.095(6) 0.095(6) 0.002(6) 0.004(5) -0.001(5)
C9 0.041(6) 0.065(8) 0.062(7) 0.017(6) 0.004(6) 0.004(6)
C10 0.035(7) 0.067(9) 0.070(9) 0.025(8) 0.005(7) 0.005(7)
F10 0.060(3) 0.108(6) 0.096(4) -0.002(4) -0.006(3) 0.004(3)
F11 0.060(3) 0.108(6) 0.096(4) -0.002(4) -0.006(3) 0.004(3)
F12 0.060(3) 0.108(6) 0.096(4) -0.002(4) -0.006(3) 0.004(3)
F13 0.093(5) 0.106(5) 0.106(4) 0.006(4) -0.004(3) -0.038(4)
F14 0.093(5) 0.106(5) 0.106(4) 0.006(4) -0.004(3) -0.038(4)
F15 0.093(5) 0.106(5) 0.106(4) 0.006(4) -0.004(3) -0.038(4)
C11 0.076(6) 0.061(5) 0.058(5) 0.000(4) -0.004(8) -0.011(8)
C12 0.073(5) 0.074(5) 0.069(4) 0.000(4) -0.003(4) -0.010(5)
C13 0.043(6) 0.046(6) 0.041(6) -0.001(5) -0.001(5) -0.015(5)
C14 0.026(6) 0.039(6) 0.037(6) -0.006(5) 0.005(5) -0.006(5)
C15 0.033(8) 0.032(8) 0.037(8) -0.004(7) 0.008(7) 0.002(7)
F16 0.086(3) 0.069(3) 0.041(3) 0.012(2) -0.007(2) -0.009(3)
F17 0.086(3) 0.069(3) 0.041(3) 0.012(2) -0.007(2) -0.009(3)
F18 0.086(3) 0.069(3) 0.041(3) 0.012(2) -0.007(2) -0.009(3)
O7 0.027(2) 0.042(3) 0.042(3) -0.007(2) -0.006(2) -0.006(2)
C21 0.038(4) 0.032(3) 0.035(3) 0.009(3) 0.000(3) -0.005(3)
C22 0.056(5) 0.050(5) 0.056(5) 0.015(4) -0.010(4) 0.002(4)
C23 0.086(8) 0.056(6) 0.095(8) 0.036(6) -0.006(7) 0.005(6)
C24 0.127(12) 0.033(5) 0.123(11) 0.023(6) 0.011(9) -0.007(6)
C25 0.105(9) 0.034(5) 0.099(9) -0.003(5) -0.005(7) -0.023(5)
C26 0.069(6) 0.032(4) 0.048(4) 0.002(3) -0.003(4) -0.015(4)
C27 0.048(4) 0.018(3) 0.032(3) -0.003(2) 0.011(3) 0.001(3)
C28 0.054(5) 0.039(4) 0.059(5) -0.009(4) 0.028(4) -0.009(4)
C29 0.105(9) 0.042(5) 0.069(7) -0.010(5) 0.053(7) -0.009(5)
C30 0.162(13) 0.034(5) 0.048(5) 0.001(4) 0.055(8) 0.005(6)
C31 0.139(10) 0.030(4) 0.028(4) 0.002(3) 0.010(5) 0.018(5)
C32 0.071(6) 0.030(4) 0.029(3) -0.002(3) 0.003(3) 0.008(3)
C33 0.027(3) 0.039(3) 0.014(2) 0.000(2) -0.002(2) -0.005(3)
C34 0.026(3) 0.040(4) 0.015(2) 0.003(2) -0.002(2) -0.003(3)
C35 0.031(3) 0.045(4) 0.017(3) 0.008(3) -0.005(2) 0.000(3)
C36 0.027(3) 0.061(5) 0.026(3) 0.004(3) -0.012(3) 0.003(3)
C37 0.025(3) 0.059(5) 0.022(3) -0.003(3) -0.003(2) -0.010(3)
C38 0.032(3) 0.043(4) 0.022(3) -0.003(3) -0.007(3) -0.013(3)
C39 0.033(4) 0.042(4) 0.039(4) 0.006(3) 0.003(3) -0.016(3)
C40 0.035(4) 0.041(4) 0.026(3) 0.007(3) 0.001(3) 0.009(3)

loop_
_atom_type_symbol
_atom_type_description
_atom_type_scat_dispersion_real
_atom_type_scat_dispersion_imag
_atom_type_scat_source
C C 0.0033 0.0016 'International Tables Vol C Tables 4.2.6.8 and 6.1.1.4'
H H 0.0000 0.0000 'International Tables Vol C Tables 4.2.6.8 and 6.1.1.4'
P P 0.1023 0.0942 'International Tables Vol C Tables 4.2.6.8 and 6.1.1.4'
O O 0.0106 0.0060 'International Tables Vol C Tables 4.2.6.8 and 6.1.1.4'
F F 0.0171 0.0103 'International Tables Vol C Tables 4.2.6.8 and 6.1.1.4'
Yb Yb -0.3850 5.5486 'International Tables Vol C Tables 4.2.6.8 and 6.1.1.4'

loop_
_geom_angle_atom_site_label_1
_geom_angle_atom_site_label_2
_geom_angle_atom_site_label_3
_geom_angle
_geom_angle_site_symmetry_1
_geom_angle_site_symmetry_3
_geom_angle_publ_flag
O7 Yb1 O7 67.29(14) ? . ?
O7 Yb1 O4 103.8(5) . . ?
O4 Yb1 O4 47.0(4) ? . ?
O4 Yb1 O2 80.6(3) . . ?
O7 Yb1 O3 71.4(6) . . ?
O4 Yb1 O3 71.9(8) . . ?
O2 Yb1 O3 76.3(7) . . ?
O7 Yb1 O5 146.5(5) . . ?
O4 Yb1 O5 74.2(7) . . ?
O2 Yb1 O5 69.7(8) . . ?
O3 Yb1 O5 134.9(3) . . ?
O7 Yb1 O6 74.1(7) . . ?
O4 Yb1 O6 70.5(6) . . ?
O2 Yb1 O6 138.3(8) . . ?
O3 Yb1 O6 119.7(8) . . ?
O5 Yb1 O6 73.8(8) . . ?
O6 Yb1 O6 33.1(6) . ? ?
7 Yb1 O1 75.9(5) . . ?
O4 Yb1 O1 137.0(9) . . ?
O2 Yb1 O1 77.0(7) . . ?
O3 Yb1 O1 67.4(9) . . ?
O5 Yb1 O1 128.8(7) . . ?
O6 Yb1 O1 143.9(3) . . ?
O7 P1 C21 109.1(3) . . ?
O7 P1 C27 111.2(3) . . ?
C21 P1 C27 105.4(3) . . ?
O7 P1 C33 112.1(3) . . ?
C21 P1 C33 114.1(3) . . ?
C27 P1 C33 104.7(3) . . ?
C2 O1 Yb1 129.1(11) . . ?
C4 O2 Yb1 131(2) . . ?
C7 O3 Yb1 128.2(11) . . ?
C9 O4 Yb1 129.6(16) . . ?
C12 O5 Yb1 137.1(15) . . ?
C14 O6 Yb1 129.2(19) . . ?
F3 C1 F1 107.1(7) . . ?
F3 C1 F2 106.8(7) . . ?
F1 C1 F2 106.2(7) . . ?
F3 C1 C2 112.1(10) . . ?
F1 C1 C2 116.4(11) . . ?
F2 C1 C2 107.8(11) . . ?
O1 C2 C3 130.1(15) . . ?
O1 C2 C1 112.4(13) . . ?
C3 C2 C1 117.2(11) . . ?
C4 C3 C2 122.1(12) . . ?
C4 C3 H3 119.0 . . ?
C2 C3 H3 119.0 . . ?
O2 C4 C3 128.7(18) . . ?
O2 C4 C5 111.0(17) . . ?
C3 C4 C5 120.2(12) . . ?
F4 C5 F6 109.1(7) . . ?
F4 C5 F5 108.1(7) . . ?
F6 C5 F5 107.4(7) . . ?
F4 C5 C4 113.3(10) . . ?
F6 C5 C4 110.9(10) . . ?
F5 C5 C4 107.9(10) . . ?
F9 C6 F8 108.2(8) . . ?
F9 C6 F7 108.1(8) . . ?
F8 C6 F7 106.9(8) . . ?
F9 C6 C7 112.1(11) . . ?
F8 C6 C7 107.0(11) . . ?
F7 C6 C7 114.4(12) . . ?
O3 C7 C8 127.7(12) . . ?
O3 C7 C6 118.4(11) . . ?
C8 C7 C6 113.7(10) . . ?
C9 C8 C7 120.0(11) . . ?
C9 C8 H8 120.0 . . ?
C7 C8 H8 120.0 . . ?
O4 C9 C8 123.9(14) . . ?
O4 C9 C10 116.0(14) . . ?
C8 C9 C10 119.7(12) . . ?
F10 C10 F12 108.4(8) . . ?
F10 C10 F11 107.7(8) . . ?
F12 C10 F11 106.8(8) . . ?
F10 C10 C9 113.1(11) . . ?
F12 C10 C9 109.7(12) . . ?
F11 C10 C9 111.0(12) . . ?
F15 C11 F14 107.8(8) . . ?
F15 C11 F13 105.9(8) . . ?
F14 C11 F13 105.8(8) . . ?
F15 C11 C12 111.2(12) . . ?
F14 C11 C12 111.9(13) . . ?
F13 C11 C12 113.8(12) . . ?
O5 C12 C13 126.6(16) . . ?
O5 C12 C11 112.4(15) . . ?
C13 C12 C11 120.9(13) . . ?
C14 C13 C12 119.6(13) . . ?
C14 C13 H13 120.2 . . ?
C12 C13 H13 120.2 . . ?
O6 C14 C13 131.4(17) . . ?
O6 C14 C15 112.8(16) . . ?
C13 C14 C15 115.5(12) . . ?
F18 C15 F16 107.5(7) . . ?
F18 C15 F17 105.8(7) . . ?
F16 C15 F17 106.2(7) . . ?
F18 C15 C14 110.6(10) . . ?
F16 C15 C14 114.1(10) . . ?
F17 C15 C14 112.1(10) . . ?
P1 O7 Yb1 163.1(4) . . ?
C22 C21 C26 120.1(7) . . ?
C22 C21 P1 118.7(6) . . ?
C26 C21 P1 121.2(6) . . ?
C21 C22 C23 120.5(10) . . ?
C21 C22 H22 119.8 . . ?
C23 C22 H22 119.7 . . ?
C24 C23 C22 118.9(10) . . ?
C24 C23 H23 120.6 . . ?
C22 C23 H23 120.6 . . ?
C23 C24 C25 121.2(10) . . ?
C23 C24 H24 119.4 . . ?
C25 C24 H24 119.4 . . ?
C24 C25 C26 119.8(10) . . ?
C24 C25 H25 120.1 . . ?
C26 C25 H25 120.1 . . ?
C25 C26 C21 119.5(9) . . ?
C25 C26 H26 120.2 . . ?
C21 C26 H26 120.2 . . ?
C32 C27 C28 119.0(7) . . ?
C32 C27 P1 122.6(6) . . ?
C28 C27 P1 118.1(6) . . ?
C29 C28 C27 120.0(10) . . ?
C29 C28 H28 120.0 . . ?
C27 C28 H28 120.0 . . ?
C30 C29 C28 120.3(11) . . ?
C30 C29 H29 119.8 . . ?
C28 C29 H29 119.8 . . ?
C29 C30 C31 121.2(9) . . ?
C29 C30 H30 119.4 . . ?
C31 C30 H30 119.4 . . ?
C30 C31 C32 119.7(10) . . ?
C30 C31 H31 120.2 . . ?
C32 C31 H31 120.2 . . ?
C27 C32 C31 119.6(9) . . ?
C27 C32 H32 120.2 . . ?
C31 C32 H32 120.2 . . ?
C34 C33 C38 119.0(6) . . ?
C34 C33 P1 112.8(5) . . ?
C38 C33 P1 128.2(5) . . ?
C35 C34 C33 122.4(6) . . ?
C35 C34 H34 118.8 . . ?
C33 C34 H34 118.8 . . ?
C34 C35 C36 115.9(7) . . ?
C34 C35 C40 121.8(6) . . ?
C36 C35 C40 121.6(7) . . ?
C37 C36 C35 120.1(6) . . ?
C37 C36 H36 119.9 . . ?
C35 C36 H36 119.9 . . ?
C36 C37 C38 122.3(6) . . ?
C36 C37 H37 118.9 . . ?
C38 C37 H37 118.9 . . ?
C37 C38 C33 116.1(6) . . ?
C37 C38 C39 117.9(6) . . ?
C33 C38 C39 124.4(6) . . ?
C38 C39 C40 111.7(6) . 6_565 ?
C38 C39 H39A 109.3 . . ?
C40 C39 H39A 109.3 6_565 . ?
C38 C39 H39B 109.3 . . ?
C40 C39 H39B 109.3 6_565 . ?
H39A C39 H39B 107.9 . . ?
C35 C40 C39 112.7(6) . 6_565 ?
C35 C40 H40A 109.1 . . ?
C39 C40 H40A 109.1 6_565 . ?
C35 C40 H40B 109.1 . . ?
C39 C40 H40B 109.1 6_565 . ?
H40A C40 H40B 107.8 . . ?

loop_
_geom_bond_atom_site_label_1
_geom_bond_atom_site_label_2
_geom_bond_distance
_geom_bond_site_symmetry_2
_geom_bond_publ_flag
Yb1 O7 6776(2) ? ?
Yb1 O7 2.188(5) . ?
Yb1 O4 6153(10) ? ?
Yb1 O4 2.27(4) . ?
Yb1 O2 2.28(4) . ?
Yb1 O3 2.34(2) . ?
Yb1 O5 2.36(2) . ?
Yb1 O5 14142(10) ? ?
Yb1 O6 2.37(3) . ?
Yb1 O6 6839(7) ? ?
Yb1 O1 2.38(3) . ?
P1 O7 1.500(5) . ?
P1 C21 1.790(7) . ?
P1 C27 1.793(7) . ?
P1 C33 1.796(7) . ?
O1 C2 1.20(3) . ?
O2 C4 1.29(3) . ?
O3 C7 1.22(3) . ?
O4 C9 1.31(4) . ?
O5 C12 1.25(2) . ?
O6 C14 1.35(3) . ?
F1 C1 1.331(7) . ?
F2 C1 1.333(7) . ?
F3 C1 1.328(7) . ?
C1 C2 1.540(14) . ?
C2 C3 1.419(15) . ?
C3 C4 1.368(15) . ?
C3 H3 0.9500 . ?
C4 C5 1.536(12) . ?
C5 F4 1.334(8) . ?
C5 F6 1.342(8) . ?
C5 F5 1.354(8) . ?
F7 C6 1.314(8) . ?
F8 C6 1.310(8) . ?
F9 C6 1.305(8) . ?
C6 C7 1.551(15) . ?
C7 C8 1.442(13) . ?
C8 C9 1.389(15) . ?
C8 H8 0.9500 . ?
C9 C10 1.532(12) . ?
C10 F10 1.333(8) . ?
C10 F12 1.351(8) . ?
C10 F11 1.356(8) . ?
F13 C11 1.324(8) . ?
F14 C11 1.313(8) . ?
F15 C11 1.313(8) . ?
C11 C12 1.531(13) . ?
C12 C13 1.409(16) . ?
C13 C14 1.380(15) . ?
C13 H13 0.9500 . ?
C14 C15 1.531(14) . ?
C15 F18 1.331(7) . ?
C15 F16 1.334(7) . ?
C15 F17 1.335(7) . ?
C21 C22 1.382(11) . ?
C21 C26 1.392(11) . ?
C22 C23 1.393(14) . ?
C22 H22 0.9500 . ?
C23 C24 1.377(18) . ?
C23 H23 0.9500 . ?
C24 C25 1.386(18) . ?
C24 H24 0.9500 . ?
C25 C26 1.385(12) . ?
C25 H25 0.9500 . ?
C26 H26 0.9500 . ?
C27 C32 1.381(11) . ?
C27 C28 1.405(11) . ?
C28 C29 1.376(13) . ?
C28 H28 0.9500 . ?
C29 C30 1.353(18) . ?
C29 H29 0.9500 . ?
C30 C31 1.366(18) . ?
C30 H30 0.9500 . ?
C31 C32 1.403(11) . ?
C31 H31 0.9500 . ?
C32 H32 0.9500 . ?
C33 C34 1.401(9) . ?
C33 C38 1.404(9) . ?
C34 C35 1.383(9) . ?
C34 H34 0.9500 . ?
C35 C36 1.410(10) . ?
C35 C40 1.508(10) . ?
C36 C37 1.371(11) . ?
C36 H36 0.9500 . ?
C37 C38 1.393(10) . ?
C37 H37 0.9500 . ?
C38 C39 1.527(10) . ?
C39 C40 1.585(10) 6_565 ?
C39 H39A 0.9900 . ?
C39 H39B 0.9900 . ?
C40 H40A 0.9900 . ?
C40 H40B 0.9900 . ?

loop_
_geom_torsion_atom_site_label_1
_geom_torsion_atom_site_label_2
_geom_torsion_atom_site_label_3
_geom_torsion_atom_site_label_4
_geom_torsion
_geom_torsion_site_symmetry_1
_geom_torsion_site_symmetry_2
_geom_torsion_site_symmetry_3
_geom_torsion_site_symmetry_4
_geom_torsion_publ_flag
Yb1 O1 C2 C3 0(4) . . . . ?
Yb1 O1 C2 C1 173.5(17) . . . . ?
F3 C1 C2 O1 -23(2) . . . . ?
F1 C1 C2 O1 -146.9(19) . . . . ?
F2 C1 C2 O1 94(2) . . . . ?
F3 C1 C2 C3 151.2(13) . . . . ?
F1 C1 C2 C3 27.5(18) . . . . ?
F2 C1 C2 C3 -91.5(15) . . . . ?
O1 C2 C3 C4 -13(3) . . . . ?
C1 C2 C3 C4 173.9(14) . . . . ?
Yb1 O2 C4 C3 4(3) . . . . ?
Yb1 O2 C4 C5 -173.3(12) . . . . ?
C2 C3 C4 O2 11(3) . . . . ?
C2 C3 C4 C5 -172.3(13) . . . . ?
O2 C4 C5 F4 176.8(15) . . . . ?
C3 C4 C5 F4 -0.5(17) . . . . ?
O2 C4 C5 F6 53.7(17) . . . . ?
C3 C4 C5 F6 -123.6(14) . . . . ?
O2 C4 C5 F5 -63.6(17) . . . . ?
C3 C4 C5 F5 119.1(14) . . . . ?
Yb1 O3 C7 C8 31(2) . . . . ?
Yb1 O3 C7 C6 -154.8(9) . . . . ?
F9 C6 C7 O3 6.0(15) . . . . ?
F8 C6 C7 O3 -112.4(13) . . . . ?
F7 C6 C7 O3 129.4(13) . . . . ?
F9 C6 C7 C8 -179.0(10) . . . . ?
F8 C6 C7 C8 62.7(12) . . . . ?
F7 C6 C7 C8 -55.5(13) . . . . ?
O3 C7 C8 C9 -2(2) . . . . ?
C6 C7 C8 C9 -176.3(13) . . . . ?
Yb1 O4 C9 C8 -37(3) . . . . ?
Yb1 O4 C9 C10 149.9(13) . . . . ?
C7 C8 C9 O4 4(3) . . . . ?
C7 C8 C9 C10 176.4(13) . . . . ?
O4 C9 C10 F10 177.1(18) . . . . ?
C8 C9 C10 F10 4(2) . . . . ?
O4 C9 C10 F12 -62(2) . . . . ?
C8 C9 C10 F12 125.2(16) . . . . ?
O4 C9 C10 F11 56(2) . . . . ?
C8 C9 C10 F11 -117.0(16) . . . . ?
Yb1 O5 C12 C13 -9(4) . . . . ?
Yb1 O5 C12 C11 167.4(13) . . . . ?
F15 C11 C12 O5 -160.0(16) . . . . ?
F14 C11 C12 O5 79.3(19) . . . . ?
F13 C11 C12 O5 -41(2) . . . . ?
F15 C11 C12 C13 16(2) . . . . ?
F14 C11 C12 C13 -104.4(19) . . . . ?
F13 C11 C12 C13 135.7(18) . . . . ?
O5 C12 C13 C14 -9(3) . . . . ?
C11 C12 C13 C14 175.8(16) . . . . ?
Yb1 O6 C14 C13 -9(3) . . . . ?
Yb1 O6 C14 C15 177.3(10) . . . . ?
C12 C13 C14 O6 17(3) . . . . ?
C12 C13 C14 C15 -168.8(16) . . . . ?
O6 C14 C15 F18 -91.3(15) . . . . ?
C13 C14 C15 F18 93.8(14) . . . . ?
O6 C14 C15 F16 147.3(13) . . . . ?
C13 C14 C15 F16 -27.6(17) . . . . ?
O6 C14 C15 F17 26.6(16) . . . . ?
C13 C14 C15 F17 -148.3(13) . . . . ?
C21 P1 O7 Yb1 -146.2(11) . . . . ?
C27 P1 O7 Yb1 -30.4(12) . . . . ?
C33 P1 O7 Yb1 86.4(11) . . . . ?
O7 P1 C21 C22 -20.2(8) . . . . ?
C27 P1 C21 C22 -139.7(7) . . . . ?
C33 P1 C21 C22 106.0(7) . . . . ?
O7 P1 C21 C26 157.2(7) . . . . ?
C27 P1 C21 C26 37.7(8) . . . . ?
C33 P1 C21 C26 -76.5(7) . . . . ?
C26 C21 C22 C23 0.1(14) . . . . ?
P1 C21 C22 C23 177.6(8) . . . . ?
C21 C22 C23 C24 -0.5(18) . . . . ?
C22 C23 C24 C25 1(2) . . . . ?
C23 C24 C25 C26 -1(2) . . . . ?
C24 C25 C26 C21 0.1(18) . . . . ?
C22 C21 C26 C25 0.1(14) . . . . ?
P1 C21 C26 C25 -177.3(8) . . . . ?
O7 P1 C27 C32 149.4(6) . . . . ?
C21 P1 C27 C32 -92.5(6) . . . . ?
C33 P1 C27 C32 28.1(6) . . . . ?
O7 P1 C27 C28 -35.8(6) . . . . ?
C21 P1 C27 C28 82.3(6) . . . . ?
C33 P1 C27 C28 -157.0(6) . . . . ?
C32 C27 C28 C29 -0.4(11) . . . . ?
P1 C27 C28 C29 -175.4(7) . . . . ?
C27 C28 C29 C30 0.8(14) . . . . ?
C28 C29 C30 C31 -0.8(15) . . . . ?
C29 C30 C31 C32 0.3(14) . . . . ?
C28 C27 C32 C31 0.0(11) . . . . ?
P1 C27 C32 C31 174.8(6) . . . . ?
C30 C31 C32 C27 0.0(12) . . . . ?
O7 P1 C33 C34 -54.8(5) . . . . ?
C21 P1 C33 C34 -179.5(4) . . . . ?
C27 P1 C33 C34 65.9(5) . . . . ?
O7 P1 C33 C38 122.5(6) . . . . ?
C21 P1 C33 C38 -2.1(7) . . . . ?
C27 P1 C33 C38 -116.8(6) . . . . ?
C38 C33 C34 C35 3.3(9) . . . . ?
P1 C33 C34 C35 -179.1(5) . . . . ?
C33 C34 C35 C36 14.0(9) . . . . ?
C33 C34 C35 C40 -156.2(6) . . . . ?
C34 C35 C36 C37 -16.2(9) . . . . ?
C40 C35 C36 C37 154.1(6) . . . . ?
C35 C36 C37 C38 1.2(10) . . . . ?
C36 C37 C38 C33 16.2(9) . . . . ?
C36 C37 C38 C39 -149.7(7) . . . . ?
C34 C33 C38 C37 -18.1(8) . . . . ?
P1 C33 C38 C37 164.6(5) . . . . ?
C34 C33 C38 C39 146.8(6) . . . . ?
P1 C33 C38 C39 -30.5(9) . . . . ?
C37 C38 C39 C40 95.6(7) . . . 6_565 ?
C33 C38 C39 C40 -69.1(9) . . . 6_565 ?
C34 C35 C40 C39 103.6(7) . . . 6_565 ?
C36 C35 C40 C39 -66.2(8) . . . 6_565 ?
